data_4334125
loop_
_publ_author_name
'Michael G. Fraser'
'Holly van der Salm'
'Scott A. Cameron'
'Allan G. Blackman'
'Keith C. Gordon'

_publ_section_title
;
 Heteroleptic Cu(I) Bis-diimine Complexes of
 6,6'-Dimesityl-2,2'-bipyridine: A Structural, Theoretical and
 Spectroscopic Study
;
_journal_name_full 'Inorganic Chemistry'
_journal_page_first 2980
_journal_page_last 2992
_journal_paper_doi 10.1021/ic302393p
_journal_volume 52
_journal_year 2013
_chemical_formula_sum 'C60 H50 B Cu F4 N4'
_chemical_formula_weight 977.39
_chemical_name_systematic
;
 ?
;
_space_group_IT_number 14
_symmetry_cell_setting monoclinic
_symmetry_space_group_name_Hall '-P 2ybc'
_symmetry_space_group_name_H-M 'P 1 21/c 1'
_atom_sites_solution_hydrogens geom
_atom_sites_solution_primary direct
_atom_sites_solution_secondary difmap
_audit_creation_method SHELXL-97
_cell_angle_alpha 90.00
_cell_angle_beta 96.404(2)
_cell_angle_gamma 90.00
_cell_formula_units_Z 4
_cell_length_a 9.1119(8)
_cell_length_b 17.2018(12)
_cell_length_c 30.944(2)
_cell_measurement_reflns_used 9129
_cell_measurement_temperature 89(2)
_cell_measurement_theta_max 25.76
_cell_measurement_theta_min 2.25
_cell_volume 4819.9(6)
_computing_cell_refinement 'Bruker SMART'
_computing_data_collection 'Bruker SMART'
_computing_data_reduction 'Bruker SAINT'
_computing_molecular_graphics 'Bruker SHELXTL'
_computing_publication_material 'Bruker SHELXTL'
_computing_structure_refinement 'Bruker SHELXTL'
_computing_structure_solution 'Bruker SHELXTL'
_diffrn_ambient_temperature 89(2)
_diffrn_measured_fraction_theta_full 0.995
_diffrn_measured_fraction_theta_max 0.995
_diffrn_measurement_device_type 'CCD area detector'
_diffrn_measurement_method 'phi and omega scans'
_diffrn_radiation_monochromator graphite
_diffrn_radiation_source 'fine-focus sealed tube'
_diffrn_radiation_type MoK\a
_diffrn_radiation_wavelength 0.71073
_diffrn_reflns_av_R_equivalents 0.0657
_diffrn_reflns_av_sigmaI/netI 0.0475
_diffrn_reflns_limit_h_max 11
_diffrn_reflns_limit_h_min -11
_diffrn_reflns_limit_k_max 21
_diffrn_reflns_limit_k_min -21
_diffrn_reflns_limit_l_max 37
_diffrn_reflns_limit_l_min -38
_diffrn_reflns_number 60779
_diffrn_reflns_theta_full 26.44
_diffrn_reflns_theta_max 26.44
_diffrn_reflns_theta_min 1.32
_exptl_absorpt_coefficient_mu 0.514
_exptl_absorpt_correction_T_max 0.8866
_exptl_absorpt_correction_T_min 0.8093
_exptl_absorpt_correction_type multi-scan
_exptl_absorpt_process_details SADABS
_exptl_crystal_colour Purple
_exptl_crystal_density_diffrn 1.347
_exptl_crystal_description Block
_exptl_crystal_F_000 2032
_exptl_crystal_size_max 0.43
_exptl_crystal_size_mid 0.28
_exptl_crystal_size_min 0.24
_refine_diff_density_max 1.400
_refine_diff_density_min -0.392
_refine_diff_density_rms 0.070
_refine_ls_extinction_method none
_refine_ls_goodness_of_fit_ref 1.054
_refine_ls_hydrogen_treatment constr
_refine_ls_matrix_type full
_refine_ls_number_parameters 637
_refine_ls_number_reflns 9911
_refine_ls_number_restraints 0
_refine_ls_restrained_S_all 1.054
_refine_ls_R_factor_all 0.0620
_refine_ls_R_factor_gt 0.0418
_refine_ls_shift/su_max 0.000
_refine_ls_shift/su_mean 0.000
_refine_ls_structure_factor_coef Fsqd
_refine_ls_weighting_details 'calc w=1/[\s^2^(Fo^2^)+(0.0646P)^2^+1.7913P] where P=(Fo^2^+2Fc^2^)/3'
_refine_ls_weighting_scheme calc
_refine_ls_wR_factor_gt 0.1096
_refine_ls_wR_factor_ref 0.1238
_reflns_number_gt 7576
_reflns_number_total 9911
_reflns_threshold_expression >2sigma(I)
_cod_data_source_file ic302393p_si_003_7.cif
_cod_data_source_block PhDBQ
_cod_original_sg_symbol_H-M 'P 1 21/c 1 '
_cod_database_code 4334125

loop_
_symmetry_equiv_pos_as_xyz
'x, y, z'
'-x, y+1/2, -z+1/2'
'-x, -y, -z'
'x, -y-1/2, z-1/2'

loop_
_atom_site_label
_atom_site_type_symbol
_atom_site_fract_x
_atom_site_fract_y
_atom_site_fract_z
_atom_site_U_iso_or_equiv
_atom_site_adp_type
_atom_site_occupancy
_atom_site_symmetry_multiplicity
_atom_site_calc_flag
_atom_site_refinement_flags
Cu1 Cu 0.16517(3) 0.142899(15) 0.375198(9) 0.01809(9) Uani 1 1 d .
B1 B 0.9594(3) 0.71235(18) 0.39075(10) 0.0300(7) Uani 1 1 d .
F1 F 0.97045(18) 0.76252(9) 0.35540(5) 0.0356(4) Uani 1 1 d .
F2 F 1.08594(18) 0.72001(11) 0.41992(5) 0.0460(4) Uani 1 1 d .
F3 F 0.83861(19) 0.73535(11) 0.41127(5) 0.0479(4) Uani 1 1 d .
N3 N 0.3060(2) 0.16140(10) 0.32789(6) 0.0171(4) Uani 1 1 d .
N2 N 0.1712(2) 0.04352(10) 0.40987(6) 0.0171(4) Uani 1 1 d .
N4 N 0.2165(2) 0.25317(10) 0.38906(6) 0.0169(4) Uani 1 1 d .
N1 N -0.0245(2) 0.09180(10) 0.34673(6) 0.0174(4) Uani 1 1 d .
C10 C 0.2739(2) 0.02462(13) 0.44311(7) 0.0188(5) Uani 1 1 d .
C22 C 0.4115(3) 0.20124(14) 0.50686(8) 0.0239(5) Uani 1 1 d .
H22 H 0.3835 0.2322 0.5300 0.029 Uiso 1 1 calc R
C2 C -0.2413(3) 0.08033(14) 0.29625(8) 0.0237(5) Uani 1 1 d .
H2 H -0.3097 0.1031 0.2745 0.028 Uiso 1 1 calc R
C25 C 0.4970(3) 0.10898(13) 0.44007(7) 0.0205(5) Uani 1 1 d .
C14 C -0.0127(3) 0.36064(14) 0.29137(9) 0.0266(6) Uani 1 1 d .
C5 C -0.0412(2) 0.01735(12) 0.35917(7) 0.0180(5) Uani 1 1 d .
C28 C 0.6133(3) 0.29848(15) 0.49798(9) 0.0314(6) Uani 1 1 d .
H28A H 0.5419 0.3401 0.5012 0.047 Uiso 1 1 calc R
H28B H 0.6745 0.3125 0.4750 0.047 Uiso 1 1 calc R
H28C H 0.6765 0.2914 0.5255 0.047 Uiso 1 1 calc R
C21 C 0.3312(3) 0.13459(14) 0.49472(8) 0.0228(5) Uani 1 1 d .
C4 C -0.1573(3) -0.02834(13) 0.34039(8) 0.0221(5) Uani 1 1 d .
H4 H -0.1669 -0.0809 0.3490 0.026 Uiso 1 1 calc R
C3 C -0.2585(3) 0.00423(14) 0.30890(8) 0.0244(5) Uani 1 1 d .
H3 H -0.3396 -0.0257 0.2960 0.029 Uiso 1 1 calc R
C9 C 0.2830(3) -0.04995(13) 0.46036(8) 0.0238(5) Uani 1 1 d .
H9 H 0.3573 -0.0626 0.4833 0.029 Uiso 1 1 calc R
C23 C 0.5318(3) 0.22360(14) 0.48592(8) 0.0233(5) Uani 1 1 d .
C18 C -0.2144(3) 0.24532(14) 0.37147(8) 0.0264(5) Uani 1 1 d .
H18A H -0.2183 0.2911 0.3902 0.040 Uiso 1 1 calc R
H18B H -0.1649 0.2027 0.3883 0.040 Uiso 1 1 calc R
H18C H -0.3150 0.2295 0.3605 0.040 Uiso 1 1 calc R
C24 C 0.5747(3) 0.17597(14) 0.45354(8) 0.0224(5) Uani 1 1 d .
H24 H 0.6599 0.1894 0.4401 0.027 Uiso 1 1 calc R
C8 C 0.1824(3) -0.10548(13) 0.44375(8) 0.0257(5) Uani 1 1 d .
H8 H 0.1876 -0.1569 0.4550 0.031 Uiso 1 1 calc R
C13 C -0.0880(3) 0.34079(14) 0.32624(8) 0.0252(5) Uani 1 1 d .
H13 H -0.1118 0.3804 0.3457 0.030 Uiso 1 1 calc R
C7 C 0.0742(3) -0.08563(13) 0.41061(8) 0.0225(5) Uani 1 1 d .
H7 H 0.0033 -0.1229 0.3992 0.027 Uiso 1 1 calc R
C12 C -0.1295(3) 0.26492(13) 0.33365(8) 0.0217(5) Uani 1 1 d .
C16 C -0.0259(2) 0.22518(14) 0.26784(7) 0.0219(5) Uani 1 1 d .
C15 C 0.0137(3) 0.30258(14) 0.26187(8) 0.0260(6) Uani 1 1 d .
H15 H 0.0601 0.3160 0.2369 0.031 Uiso 1 1 calc R
C1 C -0.1228(2) 0.12314(13) 0.31572(7) 0.0187(5) Uani 1 1 d .
C20 C 0.3717(2) 0.08985(13) 0.45995(7) 0.0191(5) Uani 1 1 d .
C11 C -0.0936(2) 0.20637(13) 0.30504(7) 0.0192(5) Uani 1 1 d .
C27 C 0.5487(3) 0.05854(14) 0.40489(8) 0.0269(5) Uani 1 1 d .
H27A H 0.6431 0.0782 0.3971 0.040 Uiso 1 1 calc R
H27B H 0.4751 0.0596 0.3792 0.040 Uiso 1 1 calc R
H27C H 0.5614 0.0050 0.4155 0.040 Uiso 1 1 calc R
C6 C 0.0708(2) -0.01042(13) 0.39431(7) 0.0178(5) Uani 1 1 d .
C17 C -0.0006(3) 0.16432(15) 0.23463(8) 0.0264(5) Uani 1 1 d .
H17A H -0.0944 0.1523 0.2172 0.040 Uiso 1 1 calc R
H17B H 0.0387 0.1171 0.2494 0.040 Uiso 1 1 calc R
H17C H 0.0702 0.1838 0.2156 0.040 Uiso 1 1 calc R
C19 C 0.0408(3) 0.44311(15) 0.28647(10) 0.0348(6) Uani 1 1 d .
H19A H -0.0292 0.4794 0.2974 0.052 Uiso 1 1 calc R
H19B H 0.0482 0.4539 0.2557 0.052 Uiso 1 1 calc R
H19C H 0.1381 0.4494 0.3031 0.052 Uiso 1 1 calc R
C26 C 0.2006(3) 0.11182(16) 0.51824(8) 0.0281(6) Uani 1 1 d .
H26A H 0.2243 0.0643 0.5351 0.042 Uiso 1 1 calc R
H26B H 0.1144 0.1025 0.4970 0.042 Uiso 1 1 calc R
H26C H 0.1787 0.1539 0.5379 0.042 Uiso 1 1 calc R
C39 C 0.3642(3) 0.36041(13) 0.36744(7) 0.0198(5) Uani 1 1 d .
C47 C 0.3050(2) 0.28480(13) 0.36243(7) 0.0170(5) Uani 1 1 d .
C37 C 0.4228(3) 0.35690(12) 0.28995(8) 0.0211(5) Uani 1 1 d .
H37A H 0.3315 0.3831 0.2771 0.025 Uiso 1 1 calc R
H37B H 0.5020 0.3694 0.2716 0.025 Uiso 1 1 calc R
C48 C 0.3396(2) 0.23608(12) 0.32557(7) 0.0172(5) Uani 1 1 d .
C34 C 0.3786(2) 0.14469(12) 0.25486(7) 0.0180(5) Uani 1 1 d .
C33 C 0.3839(3) 0.09478(13) 0.21889(8) 0.0229(5) Uani 1 1 d .
H33 H 0.4171 0.1140 0.1929 0.027 Uiso 1 1 calc R
C40 C 0.3278(3) 0.40590(13) 0.40160(8) 0.0221(5) Uani 1 1 d .
C45 C 0.0825(3) 0.26519(14) 0.45101(7) 0.0231(5) Uani 1 1 d .
H45 H 0.0467 0.2137 0.4462 0.028 Uiso 1 1 calc R
C29 C 0.3272(2) 0.11479(13) 0.29321(7) 0.0176(5) Uani 1 1 d .
C30 C 0.2927(3) 0.03498(13) 0.29576(8) 0.0219(5) Uani 1 1 d .
H30 H 0.2650 0.0140 0.3221 0.026 Uiso 1 1 calc R
C41 C 0.2309(3) 0.37444(13) 0.43013(7) 0.0216(5) Uani 1 1 d .
C32 C 0.3414(3) 0.01886(14) 0.22140(8) 0.0260(5) Uani 1 1 d .
H32 H 0.3402 -0.0136 0.1965 0.031 Uiso 1 1 calc R
C31 C 0.2992(3) -0.01197(13) 0.26051(8) 0.0244(5) Uani 1 1 d .
H31 H 0.2753 -0.0656 0.2623 0.029 Uiso 1 1 calc R
C36 C 0.3979(2) 0.27049(12) 0.28938(7) 0.0173(5) Uani 1 1 d .
C35 C 0.4175(2) 0.22499(13) 0.25386(7) 0.0167(5) Uani 1 1 d .
C46 C 0.1779(2) 0.29749(13) 0.42277(7) 0.0195(5) Uani 1 1 d .
C38 C 0.4655(3) 0.38822(13) 0.33536(8) 0.0220(5) Uani 1 1 d .
H38A H 0.5678 0.3719 0.3454 0.026 Uiso 1 1 calc R
H38B H 0.4636 0.4457 0.3344 0.026 Uiso 1 1 calc R
C44 C 0.0412(3) 0.30673(15) 0.48501(8) 0.0288(6) Uani 1 1 d .
H44 H -0.0232 0.2843 0.5037 0.035 Uiso 1 1 calc R
C43 C 0.0940(3) 0.38323(16) 0.49257(8) 0.0339(6) Uani 1 1 d .
H43 H 0.0647 0.4120 0.5164 0.041 Uiso 1 1 calc R
C42 C 0.1863(3) 0.41627(15) 0.46613(8) 0.0304(6) Uani 1 1 d .
H42 H 0.2213 0.4677 0.4718 0.037 Uiso 1 1 calc R
C49 C 0.4756(2) 0.25994(12) 0.21483(7) 0.0185(5) Uani 1 1 d .
C53 C 0.6817(3) 0.30255(14) 0.17835(8) 0.0272(6) Uani 1 1 d .
H53 H 0.7854 0.3071 0.1777 0.033 Uiso 1 1 calc R
C50 C 0.3796(3) 0.28631(14) 0.17978(8) 0.0240(5) Uani 1 1 d .
H50 H 0.2760 0.2804 0.1799 0.029 Uiso 1 1 calc R
C55 C 0.3908(3) 0.48580(14) 0.40638(8) 0.0273(6) Uani 1 1 d .
C51 C 0.4352(3) 0.32122(15) 0.14459(8) 0.0292(6) Uani 1 1 d .
H51 H 0.3693 0.3394 0.1208 0.035 Uiso 1 1 calc R
C54 C 0.6265(3) 0.26856(13) 0.21381(8) 0.0218(5) Uani 1 1 d .
H54 H 0.6928 0.2510 0.2377 0.026 Uiso 1 1 calc R
C52 C 0.5859(3) 0.32976(14) 0.14394(8) 0.0275(6) Uani 1 1 d .
H52 H 0.6234 0.3543 0.1199 0.033 Uiso 1 1 calc R
C56 C 0.3034(4) 0.54996(15) 0.39442(9) 0.0363(7) Uani 1 1 d .
H56 H 0.1997 0.5445 0.3877 0.044 Uiso 1 1 calc R
C57 C 0.3701(4) 0.62277(16) 0.39238(10) 0.0486(9) Uani 1 1 d .
H57 H 0.3110 0.6670 0.3842 0.058 Uiso 1 1 calc R
C60 C 0.5419(3) 0.49524(17) 0.41761(9) 0.0389(7) Uani 1 1 d .
H60 H 0.6016 0.4517 0.4268 0.047 Uiso 1 1 calc R
C59 C 0.6054(4) 0.56829(19) 0.41536(10) 0.0510(9) Uani 1 1 d .
H59 H 0.7086 0.5748 0.4231 0.061 Uiso 1 1 calc R
C58 C 0.5193(5) 0.63118(18) 0.40198(10) 0.0530(10) Uani 1 1 d .
H58 H 0.5636 0.6807 0.3994 0.064 Uiso 1 1 calc R
F4 F 0.9418(2) 0.63753(9) 0.37626(6) 0.0553(5) Uani 1 1 d .

loop_
_atom_site_aniso_label
_atom_site_aniso_U_11
_atom_site_aniso_U_22
_atom_site_aniso_U_33
_atom_site_aniso_U_23
_atom_site_aniso_U_13
_atom_site_aniso_U_12
Cu1 0.01790(16) 0.01737(15) 0.01863(16) 0.00488(11) 0.00037(11) -0.00355(11)
B1 0.0320(17) 0.0307(15) 0.0270(16) -0.0059(13) 0.0021(13) -0.0032(13)
F1 0.0413(9) 0.0411(9) 0.0242(8) -0.0017(7) 0.0018(7) -0.0113(7)
F2 0.0380(10) 0.0647(11) 0.0331(9) -0.0013(8) -0.0052(7) -0.0022(8)
F3 0.0390(10) 0.0716(12) 0.0352(9) -0.0054(9) 0.0130(8) 0.0042(9)
N3 0.0134(9) 0.0187(9) 0.0188(10) 0.0030(8) -0.0002(7) -0.0005(7)
N2 0.0179(10) 0.0181(9) 0.0156(10) 0.0026(8) 0.0030(8) -0.0010(7)
N4 0.0151(9) 0.0199(9) 0.0151(9) 0.0022(8) -0.0006(7) -0.0013(7)
N1 0.0157(10) 0.0202(9) 0.0166(10) 0.0024(8) 0.0029(7) -0.0011(7)
C10 0.0174(12) 0.0243(12) 0.0154(11) 0.0036(9) 0.0044(9) 0.0010(9)
C22 0.0233(13) 0.0307(13) 0.0173(12) -0.0015(10) 0.0002(10) 0.0016(10)
C2 0.0181(12) 0.0301(13) 0.0220(13) -0.0003(10) -0.0023(10) -0.0005(10)
C25 0.0213(12) 0.0239(12) 0.0157(12) 0.0061(9) -0.0001(9) 0.0035(9)
C14 0.0184(12) 0.0249(12) 0.0354(15) 0.0107(11) -0.0016(10) 0.0007(10)
C5 0.0176(11) 0.0188(11) 0.0187(12) 0.0002(9) 0.0065(9) -0.0019(9)
C28 0.0302(15) 0.0319(14) 0.0318(15) -0.0037(12) 0.0016(11) -0.0066(11)
C21 0.0206(12) 0.0293(13) 0.0181(12) 0.0050(10) 0.0003(9) 0.0022(10)
C4 0.0240(13) 0.0196(11) 0.0231(13) -0.0007(10) 0.0046(10) -0.0046(9)
C3 0.0193(12) 0.0298(13) 0.0234(13) -0.0057(10) -0.0006(10) -0.0072(10)
C9 0.0249(13) 0.0251(12) 0.0209(12) 0.0070(10) 0.0003(10) 0.0035(10)
C23 0.0217(13) 0.0267(12) 0.0203(13) 0.0037(10) -0.0027(10) -0.0007(10)
C18 0.0265(13) 0.0273(12) 0.0258(13) 0.0025(11) 0.0047(10) 0.0030(10)
C24 0.0194(12) 0.0279(12) 0.0201(12) 0.0071(10) 0.0027(10) -0.0001(10)
C8 0.0311(14) 0.0184(11) 0.0284(14) 0.0095(10) 0.0069(11) 0.0017(10)
C13 0.0217(13) 0.0232(12) 0.0301(14) 0.0040(10) 0.0000(10) 0.0032(10)
C7 0.0257(13) 0.0183(11) 0.0242(13) 0.0029(10) 0.0060(10) -0.0027(10)
C12 0.0174(12) 0.0244(12) 0.0221(12) 0.0042(10) -0.0023(9) 0.0012(9)
C16 0.0143(11) 0.0303(13) 0.0200(12) 0.0072(10) -0.0024(9) 0.0020(9)
C15 0.0171(12) 0.0347(14) 0.0258(13) 0.0138(11) 0.0015(10) 0.0017(10)
C1 0.0166(11) 0.0243(11) 0.0156(11) 0.0013(9) 0.0042(9) 0.0015(9)
C20 0.0199(12) 0.0219(11) 0.0148(11) 0.0057(9) -0.0009(9) 0.0017(9)
C11 0.0137(11) 0.0243(12) 0.0184(12) 0.0052(9) -0.0030(9) 0.0005(9)
C27 0.0252(13) 0.0302(13) 0.0258(14) 0.0010(11) 0.0048(10) -0.0003(10)
C6 0.0193(12) 0.0187(11) 0.0165(11) 0.0017(9) 0.0071(9) -0.0005(9)
C17 0.0218(13) 0.0359(14) 0.0218(13) 0.0036(11) 0.0033(10) 0.0023(10)
C19 0.0279(14) 0.0283(14) 0.0488(18) 0.0110(13) 0.0067(12) -0.0033(11)
C26 0.0257(14) 0.0378(14) 0.0219(13) 0.0014(11) 0.0077(10) -0.0019(11)
C39 0.0187(12) 0.0219(11) 0.0184(12) 0.0028(9) 0.0011(9) -0.0020(9)
C47 0.0148(11) 0.0195(11) 0.0163(11) 0.0036(9) 0.0003(9) -0.0011(9)
C37 0.0276(13) 0.0170(11) 0.0202(12) 0.0019(9) 0.0088(10) -0.0036(9)
C48 0.0118(11) 0.0185(11) 0.0208(12) 0.0028(9) 0.0001(9) -0.0001(8)
C34 0.0131(11) 0.0198(11) 0.0209(12) 0.0011(9) 0.0009(9) 0.0030(9)
C33 0.0192(12) 0.0252(12) 0.0251(13) 0.0008(10) 0.0059(10) 0.0035(9)
C40 0.0250(13) 0.0216(11) 0.0192(12) -0.0006(10) 0.0003(10) -0.0039(9)
C45 0.0221(13) 0.0279(12) 0.0192(12) 0.0024(10) 0.0017(10) -0.0021(10)
C29 0.0147(11) 0.0180(10) 0.0196(12) 0.0006(9) -0.0005(9) 0.0028(9)
C30 0.0193(12) 0.0204(11) 0.0263(13) 0.0031(10) 0.0032(10) 0.0015(9)
C41 0.0240(13) 0.0240(12) 0.0166(12) 0.0004(9) 0.0022(10) -0.0021(9)
C32 0.0227(13) 0.0263(12) 0.0297(14) -0.0070(11) 0.0066(10) 0.0046(10)
C31 0.0223(13) 0.0169(11) 0.0343(14) -0.0012(10) 0.0045(10) 0.0021(9)
C36 0.0158(11) 0.0172(11) 0.0188(12) 0.0023(9) 0.0012(9) -0.0009(8)
C35 0.0112(11) 0.0210(11) 0.0177(11) 0.0035(9) 0.0011(8) 0.0021(8)
C46 0.0176(12) 0.0230(11) 0.0173(12) 0.0034(9) -0.0009(9) 0.0005(9)
C38 0.0235(13) 0.0179(11) 0.0256(13) -0.0014(10) 0.0073(10) -0.0061(9)
C44 0.0256(14) 0.0404(15) 0.0217(13) 0.0043(11) 0.0076(10) -0.0007(11)
C43 0.0426(17) 0.0393(15) 0.0212(14) -0.0058(12) 0.0100(12) -0.0013(13)
C42 0.0433(16) 0.0272(13) 0.0216(13) -0.0056(11) 0.0070(11) -0.0059(11)
C49 0.0200(12) 0.0172(11) 0.0186(12) 0.0002(9) 0.0039(9) 0.0018(9)
C53 0.0228(13) 0.0321(13) 0.0283(14) -0.0011(11) 0.0101(11) -0.0037(10)
C50 0.0174(12) 0.0299(13) 0.0250(13) 0.0027(10) 0.0033(10) 0.0035(10)
C55 0.0410(16) 0.0251(13) 0.0171(12) -0.0053(10) 0.0089(11) -0.0106(11)
C51 0.0316(14) 0.0342(14) 0.0219(13) 0.0076(11) 0.0037(11) 0.0095(11)
C54 0.0173(12) 0.0272(12) 0.0208(12) 0.0022(10) 0.0016(9) 0.0016(9)
C52 0.0338(15) 0.0274(12) 0.0235(13) 0.0051(11) 0.0131(11) -0.0009(11)
C56 0.0563(19) 0.0245(13) 0.0312(15) -0.0038(12) 0.0187(13) -0.0029(12)
C57 0.086(3) 0.0243(14) 0.0402(18) -0.0042(13) 0.0298(18) -0.0050(15)
C60 0.0491(18) 0.0372(15) 0.0296(15) -0.0016(12) 0.0010(13) -0.0183(13)
C59 0.067(2) 0.054(2) 0.0319(17) -0.0100(15) 0.0046(15) -0.0389(18)
C58 0.097(3) 0.0328(17) 0.0339(18) -0.0131(14) 0.0280(18) -0.0335(18)
F4 0.0795(14) 0.0322(9) 0.0536(12) -0.0098(8) 0.0048(10) -0.0083(9)

loop_
_atom_type_symbol
_atom_type_description
_atom_type_scat_dispersion_real
_atom_type_scat_dispersion_imag
_atom_type_scat_source
C C 0.0033 0.0016 'International Tables Vol C Tables 4.2.6.8 and 6.1.1.4'
H H 0.0000 0.0000 'International Tables Vol C Tables 4.2.6.8 and 6.1.1.4'
B B 0.0013 0.0007 'International Tables Vol C Tables 4.2.6.8 and 6.1.1.4'
N N 0.0061 0.0033 'International Tables Vol C Tables 4.2.6.8 and 6.1.1.4'
F F 0.0171 0.0103 'International Tables Vol C Tables 4.2.6.8 and 6.1.1.4'
Cu Cu 0.3201 1.2651 'International Tables Vol C Tables 4.2.6.8 and 6.1.1.4'

loop_
_geom_angle_atom_site_label_1
_geom_angle_atom_site_label_2
_geom_angle_atom_site_label_3
_geom_angle
N4 Cu1 N2 134.61(7)
N4 Cu1 N1 131.97(7)
N2 Cu1 N1 80.59(7)
N4 Cu1 N3 81.77(7)
N2 Cu1 N3 121.54(7)
N1 Cu1 N3 108.71(7)
F4 B1 F3 110.4(2)
F4 B1 F2 111.2(2)
F3 B1 F2 108.6(2)
F4 B1 F1 109.8(2)
F3 B1 F1 108.1(2)
F2 B1 F1 108.7(2)
C48 N3 C29 118.14(19)
C48 N3 Cu1 110.59(15)
C29 N3 Cu1 127.92(15)
C10 N2 C6 119.28(19)
C10 N2 Cu1 125.79(15)
C6 N2 Cu1 114.53(14)
C47 N4 C46 117.95(19)
C47 N4 Cu1 113.59(15)
C46 N4 Cu1 128.39(15)
C1 N1 C5 119.67(19)
C1 N1 Cu1 126.53(15)
C5 N1 Cu1 113.60(14)
N2 C10 C9 121.4(2)
N2 C10 C20 114.93(19)
C9 C10 C20 123.6(2)
C23 C22 C21 121.5(2)
C3 C2 C1 119.2(2)
C24 C25 C20 118.5(2)
C24 C25 C27 120.2(2)
C20 C25 C27 121.3(2)
C13 C14 C15 118.1(2)
C13 C14 C19 120.2(2)
C15 C14 C19 121.7(2)
N1 C5 C4 121.4(2)
N1 C5 C6 115.09(19)
C4 C5 C6 123.5(2)
C22 C21 C20 118.9(2)
C22 C21 C26 120.1(2)
C20 C21 C26 121.0(2)
C3 C4 C5 118.8(2)
C2 C3 C4 119.7(2)
C8 C9 C10 119.1(2)
C24 C23 C22 118.4(2)
C24 C23 C28 120.8(2)
C22 C23 C28 120.8(2)
C23 C24 C25 122.1(2)
C9 C8 C7 119.5(2)
C14 C13 C12 122.0(2)
C8 C7 C6 119.0(2)
C13 C12 C11 119.0(2)
C13 C12 C18 120.8(2)
C11 C12 C18 120.3(2)
C15 C16 C11 118.2(2)
C15 C16 C17 120.8(2)
C11 C16 C17 121.0(2)
C14 C15 C16 122.1(2)
N1 C1 C2 121.3(2)
N1 C1 C11 114.75(19)
C2 C1 C11 124.0(2)
C25 C20 C21 120.4(2)
C25 C20 C10 120.7(2)
C21 C20 C10 118.8(2)
C16 C11 C12 120.4(2)
C16 C11 C1 120.4(2)
C12 C11 C1 119.1(2)
N2 C6 C7 121.6(2)
N2 C6 C5 114.96(18)
C7 C6 C5 123.5(2)
C40 C39 C47 118.9(2)
C40 C39 C38 122.7(2)
C47 C39 C38 118.4(2)
N4 C47 C39 124.0(2)
N4 C47 C48 116.24(19)
C39 C47 C48 119.7(2)
C36 C37 C38 112.66(19)
N3 C48 C36 123.8(2)
N3 C48 C47 116.0(2)
C36 C48 C47 120.19(19)
C33 C34 C29 118.8(2)
C33 C34 C35 122.8(2)
C29 C34 C35 118.3(2)
C32 C33 C34 120.1(2)
C39 C40 C41 118.5(2)
C39 C40 C55 118.3(2)
C41 C40 C55 123.2(2)
C44 C45 C46 120.9(2)
N3 C29 C30 118.3(2)
N3 C29 C34 122.1(2)
C30 C29 C34 119.7(2)
C31 C30 C29 120.1(2)
C46 C41 C42 118.4(2)
C46 C41 C40 118.6(2)
C42 C41 C40 123.0(2)
C33 C32 C31 120.9(2)
C30 C31 C32 120.2(2)
C35 C36 C48 119.1(2)
C35 C36 C37 122.6(2)
C48 C36 C37 118.2(2)
C36 C35 C34 118.5(2)
C36 C35 C49 120.3(2)
C34 C35 C49 121.1(2)
N4 C46 C45 118.7(2)
N4 C46 C41 122.0(2)
C45 C46 C41 119.3(2)
C39 C38 C37 112.68(19)
C45 C44 C43 120.0(2)
C42 C43 C44 120.8(2)
C43 C42 C41 120.6(2)
C54 C49 C50 119.1(2)
C54 C49 C35 120.1(2)
C50 C49 C35 120.8(2)
C52 C53 C54 120.0(2)
C51 C50 C49 120.0(2)
C56 C55 C60 119.8(2)
C56 C55 C40 120.3(2)
C60 C55 C40 119.5(2)
C52 C51 C50 120.5(2)
C53 C54 C49 120.7(2)
C53 C52 C51 119.7(2)
C55 C56 C57 119.1(3)
C58 C57 C56 120.8(3)
C59 C60 C55 120.0(3)
C58 C59 C60 120.1(3)
C57 C58 C59 120.2(3)

loop_
_geom_bond_atom_site_label_1
_geom_bond_atom_site_label_2
_geom_bond_distance
Cu1 N4 1.9890(18)
Cu1 N2 2.0157(18)
Cu1 N1 2.0488(18)
Cu1 N3 2.0760(19)
B1 F4 1.366(3)
B1 F3 1.388(3)
B1 F2 1.389(3)
B1 F1 1.406(3)
N3 C48 1.324(3)
N3 C29 1.370(3)
N2 C10 1.351(3)
N2 C6 1.353(3)
N4 C47 1.331(3)
N4 C46 1.369(3)
N1 C1 1.349(3)
N1 C5 1.351(3)
C10 C9 1.388(3)
C10 C20 1.491(3)
C22 C23 1.388(3)
C22 C21 1.389(3)
C2 C3 1.381(3)
C2 C1 1.388(3)
C25 C24 1.392(3)
C25 C20 1.395(3)
C25 C27 1.508(3)
C14 C13 1.384(4)
C14 C15 1.392(4)
C14 C19 1.513(3)
C5 C4 1.392(3)
C5 C6 1.485(3)
C28 C23 1.513(3)
C21 C20 1.405(3)
C21 C26 1.514(3)
C4 C3 1.383(3)
C9 C8 1.382(3)
C23 C24 1.384(3)
C18 C12 1.511(3)
C8 C7 1.384(3)
C13 C12 1.385(3)
C7 C6 1.388(3)
C12 C11 1.403(3)
C16 C15 1.397(3)
C16 C11 1.403(3)
C16 C17 1.503(3)
C1 C11 1.500(3)
C39 C40 1.385(3)
C39 C47 1.410(3)
C39 C38 1.507(3)
C47 C48 1.477(3)
C37 C36 1.504(3)
C37 C38 1.515(3)
C48 C36 1.421(3)
C34 C33 1.411(3)
C34 C29 1.420(3)
C34 C35 1.427(3)
C33 C32 1.367(3)
C40 C41 1.423(3)
C40 C55 1.490(3)
C45 C44 1.359(3)
C45 C46 1.414(3)
C29 C30 1.412(3)
C30 C31 1.364(3)
C41 C46 1.419(3)
C41 C42 1.423(3)
C32 C31 1.413(4)
C36 C35 1.377(3)
C35 C49 1.497(3)
C44 C43 1.412(4)
C43 C42 1.362(4)
C49 C54 1.387(3)
C49 C50 1.391(3)
C53 C52 1.381(4)
C53 C54 1.386(3)
C50 C51 1.388(3)
C55 C56 1.387(4)
C55 C60 1.392(4)
C51 C52 1.384(4)
C56 C57 1.396(4)
C57 C58 1.367(5)
C60 C59 1.388(4)
C59 C58 1.373(5)
